data_7152515
loop_
_publ_author_name
'Son, Jung-Ho'
'Hoefelmeyer, James D.'

_publ_section_title
;
 1,2-Nucleophilic addition of 2-(picolyl)organoboranes to nitrile,
 aldehyde, ketone, and amide.
;
_journal_issue 33
_journal_name_full 'Organic &amp; biomolecular chemistry'
_journal_page_first 6656
_journal_page_last 6664
_journal_paper_doi 10.1039/c2ob25518a
_journal_volume 10
_journal_year 2012
_chemical_formula_moiety 'C16 H22 B N O'
_chemical_formula_sum 'C16 H22 B N O'
_chemical_formula_weight 255.16
_chemical_name_common BBNpicoline-n,n-dimethylacetamide
_chemical_name_systematic
;
?
;
_space_group_IT_number 14
_symmetry_cell_setting monoclinic
_symmetry_space_group_name_Hall '-P 2ybc'
_symmetry_space_group_name_H-M 'P 1 21/c 1'
_atom_sites_solution_hydrogens geom
_atom_sites_solution_primary direct
_atom_sites_solution_secondary difmap
_audit_creation_method SHELXL-97
_cell_angle_alpha 90.00
_cell_angle_beta 101.5030(10)
_cell_angle_gamma 90.00
_cell_formula_units_Z 4
_cell_length_a 8.4677(4)
_cell_length_b 11.4989(5)
_cell_length_c 14.4240(7)
_cell_measurement_reflns_used 9502
_cell_measurement_temperature 100(2)
_cell_measurement_theta_max 25.37
_cell_measurement_theta_min 2.28
_cell_volume 1376.24(11)
_computing_cell_refinement 'Bruker SMART'
_computing_data_collection 'Bruker SMART'
_computing_data_reduction 'Bruker SAINT'
_computing_molecular_graphics 'Bruker SHELXTL'
_computing_publication_material 'Bruker SHELXTL'
_computing_structure_refinement 'Bruker SHELXTL'
_computing_structure_solution 'Bruker SHELXTL'
_diffrn_ambient_temperature 100(2)
_diffrn_measured_fraction_theta_full 0.999
_diffrn_measured_fraction_theta_max 0.999
_diffrn_measurement_device_type 'CCD area detector'
_diffrn_measurement_method 'phi and omega scans'
_diffrn_radiation_monochromator graphite
_diffrn_radiation_source 'fine-focus sealed tube'
_diffrn_radiation_type MoK\a
_diffrn_radiation_wavelength 0.71073
_diffrn_reflns_av_R_equivalents 0.0205
_diffrn_reflns_av_sigmaI/netI 0.0137
_diffrn_reflns_limit_h_max 10
_diffrn_reflns_limit_h_min -10
_diffrn_reflns_limit_k_max 13
_diffrn_reflns_limit_k_min -13
_diffrn_reflns_limit_l_max 17
_diffrn_reflns_limit_l_min -17
_diffrn_reflns_number 13509
_diffrn_reflns_theta_full 25.39
_diffrn_reflns_theta_max 25.39
_diffrn_reflns_theta_min 2.28
_exptl_absorpt_coefficient_mu 0.075
_exptl_absorpt_correction_T_max 0.9658
_exptl_absorpt_correction_T_min 0.9511
_exptl_absorpt_correction_type multi-scan
_exptl_absorpt_process_details 'SADABS (Bruker, 2003)'
_exptl_crystal_colour orange
_exptl_crystal_density_diffrn 1.231
_exptl_crystal_density_method 'not measured'
_exptl_crystal_description block
_exptl_crystal_F_000 552
_exptl_crystal_size_max 0.68
_exptl_crystal_size_mid 0.62
_exptl_crystal_size_min 0.47
_refine_diff_density_max 0.323
_refine_diff_density_min -0.192
_refine_diff_density_rms 0.036
_refine_ls_extinction_method none
_refine_ls_goodness_of_fit_ref 0.972
_refine_ls_hydrogen_treatment constr
_refine_ls_matrix_type full
_refine_ls_number_parameters 173
_refine_ls_number_reflns 2526
_refine_ls_number_restraints 0
_refine_ls_restrained_S_all 0.972
_refine_ls_R_factor_all 0.0395
_refine_ls_R_factor_gt 0.0353
_refine_ls_shift/su_max 0.023
_refine_ls_shift/su_mean 0.003
_refine_ls_structure_factor_coef Fsqd
_refine_ls_weighting_details 'calc w=1/[\s^2^(Fo^2^)+(0.0371P)^2^+0.7586P] where P=(Fo^2^+2Fc^2^)/3'
_refine_ls_weighting_scheme calc
_refine_ls_wR_factor_gt 0.0842
_refine_ls_wR_factor_ref 0.0879
_reflns_number_gt 2268
_reflns_number_total 2526
_reflns_threshold_expression >2sigma(I)
_cod_data_source_file c2ob25518a.txt
_cod_data_source_block 20
_cod_depositor_comments
;
The following automatic conversions were performed:

'_symmetry_cell_setting' value 'Monoclinic' changed to 'monoclinic'
according to /home/saulius/struct/CIF-dictionaries/cif_core.dic
dictionary named 'cif_core.dic' version 2.4.1 from 2010-06-29.

Automatic conversion script
Id: cif_fix_values 1891 2012-01-12 08:04:46Z andrius 
;
_cod_original_sg_symbol_H-M 'P2(1)/c '
_cod_database_code 7152515

loop_
_symmetry_equiv_pos_as_xyz
'x, y, z'
'-x, y+1/2, -z+1/2'
'-x, -y, -z'
'x, -y-1/2, z-1/2'

loop_
_atom_site_label
_atom_site_type_symbol
_atom_site_fract_x
_atom_site_fract_y
_atom_site_fract_z
_atom_site_U_iso_or_equiv
_atom_site_adp_type
_atom_site_occupancy
_atom_site_symmetry_multiplicity
_atom_site_calc_flag
_atom_site_refinement_flags
C2 C 0.22058(14) 0.89985(11) 0.27875(8) 0.0220(3) Uani 1 1 d .
H2 H 0.3124 0.8597 0.3124 0.026 Uiso 1 1 calc R
C3 C 0.15475(15) 0.98712(12) 0.32400(9) 0.0275(3) Uani 1 1 d .
H3 H 0.1992 1.0061 0.3880 0.033 Uiso 1 1 calc R
C4 C 0.02194(15) 1.04717(12) 0.27438(10) 0.0291(3) Uani 1 1 d .
H4 H -0.0227 1.1103 0.3030 0.035 Uiso 1 1 calc R
C5 C -0.04380(15) 1.01389(11) 0.18336(10) 0.0259(3) Uani 1 1 d .
H5 H -0.1355 1.0537 0.1492 0.031 Uiso 1 1 calc R
C6 C 0.02306(14) 0.92168(11) 0.14039(9) 0.0204(3) Uani 1 1 d .
C7 C -0.05271(14) 0.87508(11) 0.05034(9) 0.0224(3) Uani 1 1 d .
H7 H -0.1349 0.9185 0.0107 0.027 Uiso 1 1 calc R
C8 C -0.00928(14) 0.77059(11) 0.02090(8) 0.0210(3) Uani 1 1 d .
C9 C -0.10268(16) 0.70749(12) -0.06296(9) 0.0293(3) Uani 1 1 d .
H9A H -0.0393 0.7043 -0.1128 0.044 Uiso 1 1 calc R
H9B H -0.2042 0.7485 -0.0866 0.044 Uiso 1 1 calc R
H9C H -0.1258 0.6283 -0.0445 0.044 Uiso 1 1 calc R
C10 C 0.35520(14) 0.85834(10) 0.06755(8) 0.0172(3) Uani 1 1 d .
H10 H 0.2816 0.9179 0.0314 0.021 Uiso 1 1 calc R
C11 C 0.49334(14) 0.92190(10) 0.13348(8) 0.0200(3) Uani 1 1 d .
H11A H 0.5536 0.9683 0.0942 0.024 Uiso 1 1 calc R
H11B H 0.4463 0.9769 0.1733 0.024 Uiso 1 1 calc R
C12 C 0.61259(14) 0.84251(11) 0.19840(8) 0.0218(3) Uani 1 1 d .
H12A H 0.6784 0.8909 0.2484 0.026 Uiso 1 1 calc R
H12B H 0.6865 0.8078 0.1608 0.026 Uiso 1 1 calc R
C13 C 0.53564(14) 0.74340(11) 0.24618(8) 0.0200(3) Uani 1 1 d .
H13A H 0.5127 0.7733 0.3065 0.024 Uiso 1 1 calc R
H13B H 0.6162 0.6804 0.2621 0.024 Uiso 1 1 calc R
C14 C 0.37859(14) 0.68963(10) 0.18871(8) 0.0179(3) Uani 1 1 d .
H14 H 0.3228 0.6459 0.2328 0.021 Uiso 1 1 calc R
C15 C 0.41869(15) 0.60429(10) 0.11353(9) 0.0217(3) Uani 1 1 d .
H15A H 0.4931 0.5438 0.1458 0.026 Uiso 1 1 calc R
H15B H 0.3183 0.5651 0.0818 0.026 Uiso 1 1 calc R
C16 C 0.49612(16) 0.66383(11) 0.03803(9) 0.0238(3) Uani 1 1 d .
H16A H 0.4971 0.6080 -0.0141 0.029 Uiso 1 1 calc R
H16B H 0.6096 0.6825 0.0665 0.029 Uiso 1 1 calc R
C17 C 0.41146(15) 0.77609(10) -0.00399(8) 0.0217(3) Uani 1 1 d .
H17A H 0.3164 0.7542 -0.0528 0.026 Uiso 1 1 calc R
H17B H 0.4862 0.8195 -0.0361 0.026 Uiso 1 1 calc R
B1 B 0.25364(15) 0.78182(12) 0.12929(9) 0.0170(3) Uani 1 1 d .
N1 N 0.16011(11) 0.86883(9) 0.18847(7) 0.0179(2) Uani 1 1 d .
O1 O 0.11889(9) 0.71383(7) 0.06750(6) 0.0205(2) Uani 1 1 d .

loop_
_atom_site_aniso_label
_atom_site_aniso_U_11
_atom_site_aniso_U_22
_atom_site_aniso_U_33
_atom_site_aniso_U_23
_atom_site_aniso_U_13
_atom_site_aniso_U_12
C2 0.0194(6) 0.0269(6) 0.0199(6) 0.0002(5) 0.0041(5) -0.0030(5)
C3 0.0253(6) 0.0346(7) 0.0239(6) -0.0090(5) 0.0083(5) -0.0067(6)
C4 0.0239(6) 0.0291(7) 0.0372(8) -0.0104(6) 0.0132(6) -0.0027(6)
C5 0.0194(6) 0.0255(7) 0.0340(7) -0.0013(5) 0.0080(5) 0.0024(5)
C6 0.0165(6) 0.0213(6) 0.0242(6) 0.0028(5) 0.0062(5) -0.0011(5)
C7 0.0174(6) 0.0267(7) 0.0222(6) 0.0034(5) 0.0017(5) 0.0035(5)
C8 0.0162(6) 0.0265(6) 0.0197(6) 0.0036(5) 0.0022(5) -0.0004(5)
C9 0.0238(6) 0.0344(7) 0.0267(7) -0.0041(6) -0.0022(5) 0.0007(6)
C10 0.0191(6) 0.0162(6) 0.0160(5) 0.0021(4) 0.0031(4) 0.0028(4)
C11 0.0217(6) 0.0179(6) 0.0217(6) 0.0001(5) 0.0074(5) -0.0026(5)
C12 0.0182(6) 0.0249(6) 0.0217(6) -0.0008(5) 0.0028(5) -0.0040(5)
C13 0.0177(6) 0.0235(6) 0.0177(6) 0.0023(5) 0.0013(5) 0.0004(5)
C14 0.0174(6) 0.0187(6) 0.0173(6) 0.0036(5) 0.0031(5) -0.0020(5)
C15 0.0225(6) 0.0161(6) 0.0248(6) 0.0014(5) 0.0012(5) 0.0022(5)
C16 0.0292(7) 0.0206(6) 0.0224(6) -0.0028(5) 0.0072(5) 0.0045(5)
C17 0.0268(6) 0.0221(6) 0.0169(6) 0.0005(5) 0.0062(5) 0.0021(5)
B1 0.0160(6) 0.0185(6) 0.0161(6) -0.0004(5) 0.0020(5) -0.0004(5)
N1 0.0161(5) 0.0192(5) 0.0188(5) 0.0012(4) 0.0046(4) -0.0021(4)
O1 0.0181(4) 0.0203(4) 0.0214(4) 0.0007(3) -0.0001(3) -0.0001(3)

loop_
_atom_type_symbol
_atom_type_description
_atom_type_scat_dispersion_real
_atom_type_scat_dispersion_imag
_atom_type_scat_source
C C 0.0033 0.0016 'International Tables Vol C Tables 4.2.6.8 and 6.1.1.4'
H H 0.0000 0.0000 'International Tables Vol C Tables 4.2.6.8 and 6.1.1.4'
B B 0.0013 0.0007 'International Tables Vol C Tables 4.2.6.8 and 6.1.1.4'
N N 0.0061 0.0033 'International Tables Vol C Tables 4.2.6.8 and 6.1.1.4'
O O 0.0106 0.0060 'International Tables Vol C Tables 4.2.6.8 and 6.1.1.4'

loop_
_geom_angle_atom_site_label_1
_geom_angle_atom_site_label_2
_geom_angle_atom_site_label_3
_geom_angle
N1 C2 C3 122.67(12)
N1 C2 H2 118.7
C3 C2 H2 118.7
C2 C3 C4 118.77(12)
C2 C3 H3 120.6
C4 C3 H3 120.6
C5 C4 C3 119.04(12)
C5 C4 H4 120.5
C3 C4 H4 120.5
C4 C5 C6 120.67(12)
C4 C5 H5 119.7
C6 C5 H5 119.7
N1 C6 C5 119.17(11)
N1 C6 C7 118.29(11)
C5 C6 C7 122.39(11)
C8 C7 C6 121.14(11)
C8 C7 H7 119.4
C6 C7 H7 119.4
O1 C8 C7 121.64(11)
O1 C8 C9 114.71(11)
C7 C8 C9 123.60(11)
C8 C9 H9A 109.5
C8 C9 H9B 109.5
H9A C9 H9B 109.5
C8 C9 H9C 109.5
H9A C9 H9C 109.5
H9B C9 H9C 109.5
C11 C10 C17 114.00(10)
C11 C10 B1 109.93(9)
C17 C10 B1 107.69(9)
C11 C10 H10 108.4
C17 C10 H10 108.4
B1 C10 H10 108.4
C12 C11 C10 114.95(10)
C12 C11 H11A 108.5
C10 C11 H11A 108.5
C12 C11 H11B 108.5
C10 C11 H11B 108.5
H11A C11 H11B 107.5
C11 C12 C13 115.30(10)
C11 C12 H12A 108.4
C13 C12 H12A 108.4
C11 C12 H12B 108.4
C13 C12 H12B 108.4
H12A C12 H12B 107.5
C12 C13 C14 116.76(9)
C12 C13 H13A 108.1
C14 C13 H13A 108.1
C12 C13 H13B 108.1
C14 C13 H13B 108.1
H13A C13 H13B 107.3
C15 C14 C13 110.04(9)
C15 C14 B1 104.82(9)
C13 C14 B1 115.03(10)
C15 C14 H14 108.9
C13 C14 H14 108.9
B1 C14 H14 108.9
C16 C15 C14 113.40(10)
C16 C15 H15A 108.9
C14 C15 H15A 108.9
C16 C15 H15B 108.9
C14 C15 H15B 108.9
H15A C15 H15B 107.7
C15 C16 C17 114.86(10)
C15 C16 H16A 108.6
C17 C16 H16A 108.6
C15 C16 H16B 108.6
C17 C16 H16B 108.6
H16A C16 H16B 107.5
C16 C17 C10 115.59(10)
C16 C17 H17A 108.4
C10 C17 H17A 108.4
C16 C17 H17B 108.4
C10 C17 H17B 108.4
H17A C17 H17B 107.4
O1 B1 C10 112.17(9)
O1 B1 C14 108.02(9)
C10 B1 C14 106.56(9)
O1 B1 N1 103.78(8)
C10 B1 N1 108.89(9)
C14 B1 N1 117.54(9)
C2 N1 C6 119.45(10)
C2 N1 B1 122.71(10)
C6 N1 B1 117.45(9)
C8 O1 B1 119.13(9)

loop_
_geom_bond_atom_site_label_1
_geom_bond_atom_site_label_2
_geom_bond_distance
C2 N1 1.3489(15)
C2 C3 1.3743(18)
C2 H2 0.9500
C3 C4 1.3903(19)
C3 H3 0.9500
C4 C5 1.3742(19)
C4 H4 0.9500
C5 C6 1.4032(17)
C5 H5 0.9500
C6 N1 1.3696(15)
C6 C7 1.4331(17)
C7 C8 1.3496(18)
C7 H7 0.9500
C8 O1 1.3284(14)
C8 C9 1.4945(17)
C9 H9A 0.9800
C9 H9B 0.9800
C9 H9C 0.9800
C10 C11 1.5372(16)
C10 C17 1.5435(16)
C10 B1 1.6162(17)
C10 H10 1.0000
C11 C12 1.5339(17)
C11 H11A 0.9900
C11 H11B 0.9900
C12 C13 1.5418(16)
C12 H12A 0.9900
C12 H12B 0.9900
C13 C14 1.5487(16)
C13 H13A 0.9900
C13 H13B 0.9900
C14 C15 1.5496(16)
C14 B1 1.6174(17)
C14 H14 1.0000
C15 C16 1.5392(17)
C15 H15A 0.9900
C15 H15B 0.9900
C16 C17 1.5409(17)
C16 H16A 0.9900
C16 H16B 0.9900
C17 H17A 0.9900
C17 H17B 0.9900
B1 O1 1.5172(15)
B1 N1 1.6206(16)
